data_2001878
loop_
_publ_author_name
'Prasad, S. M.'
'Narayan, S. P.'
'Mandal, D. K.'
'Gupta, S. C.'

_publ_section_title
;
 Structure of 5,6,11,12-tetrahydro-2,5,8,11-tetramethylphenomazine
;
_journal_issue 3
_journal_name_full 'Acta Crystallographica Section C'
_journal_page_first 531
_journal_page_last 533
_journal_paper_doi 10.1107/S0108270192004384
_journal_volume 49
_journal_year 1993
_chemical_formula_sum 'C18 H22 N2'
_space_group_crystal_system monoclinic
_space_group_IT_number 14
_space_group_name_Hall '-P 2ybc'
_space_group_name_H-M_alt 'P 1 21/c 1'
_audit_creation_method 'IUCr CIFGEN early version'
_cell_angle_alpha 90
_cell_angle_beta 105.420(10)
_cell_angle_gamma 90
_cell_formula_units_Z 4
_cell_length_a 10.130(2)
_cell_length_b 7.390(8)
_cell_length_c 20.770(3)
_cell_volume 1498.9(17)
_diffrn_radiation_type Mo
_diffrn_radiation_wavelength 0.71069
_exptl_crystal_density_diffrn 1.17
_exptl_crystal_F_000 576
_cod_data_source_file cr0269.cif
_cod_data_source_block cr0269
_cod_depositor_comments
;
 Updating space group information and adding the symmetry operation list.

 Antanas Vaitkus,
 2018-06-15
;
_cod_original_cell_volume 1498.9
_cod_original_sg_symbol_H-M P21/c
_cod_original_formula_sum C18H22N2
_cod_database_code 2001878

loop_
_space_group_symop_id
_space_group_symop_operation_xyz
1 x,y,z
2 -x,y+1/2,-z+1/2
3 -x,-y,-z
4 x,-y+1/2,z+1/2

loop_
_atom_site_label
_atom_site_fract_x
_atom_site_fract_y
_atom_site_fract_z
C1 .1903(5) .2816(7) .0640(2)
C2 .2760(5) .1430(8) .0558(3)
C3 .4154(5) .1699(7) .0685(2)
C4 .4764(5) .3367(6) .0902(2)
C5 .3892(4) .4787(6) .1002(2)
C6 .2494(5) .4464(7) .0863(2)
C7 .0370(6) .2540(10) .0498(4)
C8 .4444(5) .6616(7) .1284(2)
C9 .7081(6) .2101(9) .1123(3)
N10 .6171(4) .3618(5) .1031(2)
C11 .9582(5) .8058(7) .1903(3)
C12 .9031(5) .8500(7) .2425(3)
C13 .7709(5) .7996(7) .2428(3)
C14 .6877(4) .7020(6) .1894(2)
C15 .7430(5) .6519(6) .1364(2)
C16 .8752(5) .7066(7) .1384(3)
C17 1.1027(6) .8550(10) .1901(4)
C18 .6696(6) .5276(7) .0804(2)
C19 .5141(7) .6566(8) .2517(3)
N20 .5559(4) .6496(5) .1900(2)
H2 .236(4) .016(6) .040(2)
H3 .476(4) .072(6) .058(2)
H6 .197(4) .552(6) .096(2)
H7A .006(5) .140(7) .047(2)
H7B -.012(4) .363(7) .038(2)
H7C .019(5) .224(7) .090(2)
H8A .353(4) .735(6) .136(2)
H8B .472(4) .735(6) .091(2)
H9A .683(4) .138(6) .145(2)
H9B .782(4) .148(6) .103(2)
H9C .798(5) .268(7) .137(2)
H12 .958(4) .913(6) .283(2)
H13 .736(4) .817(6) .282(2)
H16 .907(4) .676(6) .100(2)
H17A 1.132(4) .848(6) .149(2)
H17B 1.189(4) .766(6) .225(2)
H17C 1.155(5) .916(6) .223(2)
H18A .609(4) .610(6) .049(2)
H18B .729(4) .497(6) .051(2)
H19A .610(4) .618(6) .296(2)
H19B .497(4) .770(6) .264(2)
H19C .414(4) .597(6) .239(2)
